data_4104649
loop_
_publ_author_name
'Wan Pyo Hong'
'Ahmad El-Awa'
'Philip L. Fuchs'

_publ_contact_author_address
;    Department of Chemistry
     Purdue University
     560 Oval Dr.
     W. Lafayette
     IN 47907-2084
     USA
;
_publ_contact_author_email pfuchs@purdue.edu
_publ_contact_author_name 'Phillip L. Fuchs'
_publ_contact_author_phone 1(765)4945242
_publ_section_title
;
 Reagent-Directed Allylic Quadraselection. Chemoselective Anti- and
 Syn-Lawton SN2' Methylation of Seven-Membered Epoxyvinylsulfones
;
_journal_name_full 'Journal of the American Chemical Society'
_journal_page_first 9150
_journal_page_last 9151
_journal_paper_doi 10.1021/ja9017557
_journal_volume 131
_journal_year 2009
_chemical_formula_moiety 'C14 H18 O3 S1'
_chemical_formula_sum 'C14 H18 O3 S'
_chemical_formula_weight 266.36
_space_group_IT_number 14
_symmetry_cell_setting monoclinic
_symmetry_space_group_name_Hall '-P 2ybc'
_symmetry_space_group_name_H-M 'P 1 21/c 1'
_atom_type_scat_source 'International Tables for Crystallography (Vol C)'
_audit_creation_date 31-01-08
_audit_creation_method 'SHELXL and local programs'
_cell_angle_alpha 90.00
_cell_angle_beta 94.926(7)
_cell_angle_gamma 90.00
_cell_formula_units_Z 4
_cell_length_a 8.0121(5)
_cell_length_b 12.8257(19)
_cell_length_c 12.9887(13)
_cell_measurement_reflns_used 10424
_cell_measurement_temperature 295
_cell_measurement_theta_max 26
_cell_measurement_theta_min 3
_cell_volume 1329.8(3)
_computing_cell_refinement 'DENZO/SCALEPACK (Otwinowski & Minor, 1996)'
_computing_data_collection 'Collect (Nonius, 1998)'
_computing_data_reduction 'DENZO/SCALEPACK (Otwinowski & Minor, 1996)'
_computing_molecular_graphics
;
    ORTEP (Johnson, 1976)
    PLATON (Spek, 1997)
;
_computing_publication_material 'SHELX97(Sheldrick, 2008) and local programs'
_computing_structure_refinement 'SHELX97 (Sheldrick, 2008)'
_computing_structure_solution
;
 Direct methods (SIR2004, Burla et al., 2005)
;
_diffrn_ambient_temperature 295
_diffrn_measured_fraction_theta_full 0.9923
_diffrn_measured_fraction_theta_max 0.9923
_diffrn_measurement_device_type Nonius_KappaCCD
_diffrn_measurement_method \w
_diffrn_radiation_monochromator 'graphite 002'
_diffrn_radiation_type MO-K\a
_diffrn_radiation_wavelength 0.71073
_diffrn_reflns_av_R_equivalents 0.073
_diffrn_reflns_limit_h_max 9
_diffrn_reflns_limit_h_min -9
_diffrn_reflns_limit_k_max 16
_diffrn_reflns_limit_k_min -15
_diffrn_reflns_limit_l_max 16
_diffrn_reflns_limit_l_min -16
_diffrn_reflns_number 10424
_diffrn_reflns_theta_full 26.4
_diffrn_reflns_theta_max 26.37
_diffrn_reflns_theta_min 3.01
_diffrn_standards_number 0
_exptl_absorpt_coefficient_mu 0.230
_exptl_absorpt_correction_T_max 0.9773
_exptl_absorpt_correction_T_min 0.9062
_exptl_absorpt_correction_type multi-scan
_exptl_absorpt_process_details 'SCALEPACK (Otwinowski & Minor, 1997)'
_exptl_crystal_colour_primary colourless
_exptl_crystal_density_diffrn 1.330
_exptl_crystal_description plate
_exptl_crystal_F_000 568
_exptl_crystal_size_max 0.31
_exptl_crystal_size_mid 0.28
_exptl_crystal_size_min 0.10
_refine_diff_density_max 0.26
_refine_diff_density_min -0.20
_refine_ls_extinction_method none
_refine_ls_goodness_of_fit_ref 1.094
_refine_ls_hydrogen_treatment mixed
_refine_ls_matrix_type full
_refine_ls_number_parameters 168
_refine_ls_number_reflns 2695
_refine_ls_number_restraints 0
_refine_ls_R_factor_all 0.087
_refine_ls_R_factor_gt 0.056
_refine_ls_shift/su_max 0.000
_refine_ls_structure_factor_coef Fsqd
_refine_ls_weighting_details '1/[\s^2^(Fo^2^)+(0.0202P)^2^+0.5581P] where P=(Fo^2^+2Fc^2^)/3  '
_refine_ls_weighting_scheme calc
_refine_ls_wR_factor_gt 0.096
_refine_ls_wR_factor_ref 0.105
_reflns_number_gt 2027
_reflns_number_total 2695
_reflns_threshold_expression >2.0\s(I)
_cod_data_source_file ja9017557_si_008.cif
_cod_data_source_block 161
_cod_depositor_comments
;
The following automatic conversions were performed:

'_refine_ls_weighting_scheme' value 'calc ' changed to 'calc'
according to the built-in table from CIF Core dictionary named
'cif_core.dic' version 2.4.1 from 2010-06-29.

Automatic conversion script
Id: cif_fix_values 1715 2011-07-08 13:25:40Z adriana 

The following automatic conversions were performed:

data name '_exptl_absorpt__process_details' was replaced with
'_exptl_absorpt_process_details' as specified in the replacement file
'data/replacement-values/replacement_tags.lst'.

Automatic conversion script
Id: cif_correct_tags 9268 2022-04-12 08:56:07Z antanas 
;
_cod_original_formula_sum 'C14 H18 O3 S1'
_cod_database_code 4104649

loop_
_symmetry_equiv_pos_as_xyz
'x, y, z'
'-x, y+1/2, -z+1/2'
'-x, -y, -z'
'x, -y-1/2, z-1/2'

loop_
_atom_site_label
_atom_site_fract_x
_atom_site_fract_y
_atom_site_fract_z
_atom_site_U_iso_or_equiv
_atom_site_adp_type
_atom_site_occupancy
_atom_site_symmetry_multiplicity
_atom_site_calc_flag
_atom_site_refinement_flags
S1 0.55691(7) 0.03904(5) 0.75701(5) 0.04266(18) Uani 1 1 d .
O11 0.4899(2) -0.04916(13) 0.69758(15) 0.0595(5) Uani 1 1 d .
O12 0.6887(2) 0.02000(15) 0.83760(14) 0.0611(5) Uani 1 1 d .
O61 0.1392(2) 0.09515(19) 0.98697(16) 0.0671(6) Uani 1 1 d .
C1 0.3887(3) 0.10485(17) 0.80911(17) 0.0352(5) Uani 1 1 d .
C2 0.2488(3) 0.13620(18) 0.72936(17) 0.0387(5) Uani 1 1 d .
C3 0.1883(3) 0.2483(2) 0.74324(18) 0.0460(6) Uani 1 1 d .
C4 0.0983(3) 0.2696(2) 0.83975(19) 0.0542(7) Uani 1 1 d .
C5 0.2085(3) 0.2693(2) 0.94090(19) 0.0556(7) Uani 1 1 d .
C6 0.2769(3) 0.1644(2) 0.97764(18) 0.0502(7) Uani 1 1 d .
C7 0.4018(3) 0.11664(19) 0.91097(18) 0.0427(6) Uani 1 1 d .
C11 0.6333(3) 0.12910(18) 0.66904(17) 0.0365(5) Uani 1 1 d .
C12 0.6654(3) 0.2315(2) 0.69869(19) 0.0470(6) Uani 1 1 d .
C13 0.7328(3) 0.2985(2) 0.6307(2) 0.0562(7) Uani 1 1 d .
C14 0.7672(3) 0.2650(2) 0.5343(2) 0.0566(7) Uani 1 1 d .
C15 0.7327(3) 0.1642(2) 0.5049(2) 0.0591(7) Uani 1 1 d .
C16 0.6651(3) 0.0954(2) 0.57171(19) 0.0498(6) Uani 1 1 d .
C21 0.1060(3) 0.0567(2) 0.7229(2) 0.0601(8) Uani 1 1 d .
H2 0.2964 0.1342 0.6623 0.046 Uiso 1 1 calc R
H6 0.3335 0.1742 1.0469 0.060 Uiso 1 1 calc R
H7 0.5006 0.0924 0.9457 0.051 Uiso 1 1 calc R
H12 0.6417 0.2545 0.7637 0.056 Uiso 1 1 calc R
H13 0.7552 0.3672 0.6501 0.067 Uiso 1 1 calc R
H14 0.8139 0.3107 0.4891 0.068 Uiso 1 1 calc R
H15 0.7550 0.1419 0.4393 0.071 Uiso 1 1 calc R
H16 0.6413 0.0271 0.5514 0.060 Uiso 1 1 calc R
H3A 0.2846 0.2942 0.7441 0.055 Uiso 1 1 calc R
H3B 0.1135 0.2666 0.6833 0.055 Uiso 1 1 calc R
H4A 0.0437 0.3370 0.8320 0.065 Uiso 1 1 calc R
H4B 0.0114 0.2175 0.8440 0.065 Uiso 1 1 calc R
H5A 0.3024 0.3157 0.9337 0.067 Uiso 1 1 calc R
H5B 0.1444 0.2981 0.9942 0.067 Uiso 1 1 calc R
H61 0.172(6) 0.051(3) 1.033(3) 0.141(17) Uiso 1 1 d .
H21A 0.1488 -0.0107 0.7068 0.090 Uiso 1 1 calc R
H21B 0.0217 0.0773 0.6698 0.090 Uiso 1 1 calc R
H21C 0.0580 0.0537 0.7881 0.090 Uiso 1 1 calc R

loop_
_atom_site_aniso_label
_atom_site_aniso_U_11
_atom_site_aniso_U_22
_atom_site_aniso_U_33
_atom_site_aniso_U_12
_atom_site_aniso_U_13
_atom_site_aniso_U_23
S1 0.0443(3) 0.0374(3) 0.0464(3) 0.0075(3) 0.0045(3) 0.0048(3)
O11 0.0721(12) 0.0338(10) 0.0744(12) -0.0022(9) 0.0164(10) -0.0087(9)
O12 0.0508(10) 0.0719(14) 0.0598(11) 0.0230(9) 0.0002(9) 0.0208(10)
O61 0.0602(12) 0.0834(16) 0.0589(12) 0.0012(11) 0.0119(10) 0.0256(12)
C1 0.0355(12) 0.0331(13) 0.0366(12) 0.0007(9) 0.0016(9) 0.0033(10)
C2 0.0380(12) 0.0451(14) 0.0325(12) 0.0032(11) 0.0000(9) -0.0002(10)
C3 0.0516(14) 0.0476(15) 0.0383(13) 0.0071(12) 0.0015(11) 0.0113(11)
C4 0.0645(16) 0.0525(17) 0.0463(15) 0.0218(14) 0.0089(13) 0.0056(12)
C5 0.0679(17) 0.0569(18) 0.0430(14) 0.0100(14) 0.0110(13) -0.0071(13)
C6 0.0499(14) 0.0674(18) 0.0330(13) 0.0030(13) 0.0013(11) 0.0022(12)
C7 0.0401(12) 0.0472(15) 0.0398(13) 0.0017(11) -0.0027(10) 0.0060(11)
C11 0.0345(12) 0.0389(13) 0.0358(12) 0.0039(10) 0.0016(9) 0.0007(10)
C12 0.0516(14) 0.0458(16) 0.0442(14) -0.0014(12) 0.0083(11) -0.0062(12)
C13 0.0582(16) 0.0442(17) 0.0668(19) -0.0067(13) 0.0095(14) -0.0007(13)
C14 0.0495(15) 0.065(2) 0.0563(17) 0.0004(14) 0.0120(13) 0.0139(15)
C15 0.0638(17) 0.074(2) 0.0406(15) 0.0018(16) 0.0129(13) -0.0041(14)
C16 0.0530(15) 0.0503(16) 0.0461(15) 0.0004(13) 0.0048(12) -0.0077(12)
C21 0.0490(15) 0.060(2) 0.0690(18) -0.0069(13) -0.0101(13) -0.0027(14)

loop_
_atom_type_symbol
_atom_type_radius_bond
S 1.02
O 0.73
C 0.77
H 0.32

loop_
_geom_angle_atom_site_label_1
_geom_angle_atom_site_label_2
_geom_angle_atom_site_label_3
_geom_angle
O12 S1 O11 118.04(12)
O12 S1 C11 107.85(11)
O11 S1 C11 107.39(11)
O12 S1 C1 109.68(11)
O11 S1 C1 108.44(11)
C11 S1 C1 104.60(11)
C6 O61 H61 106(3)
C7 C1 C2 130.0(2)
C7 C1 S1 115.90(17)
C2 C1 S1 114.05(16)
C1 C2 C21 111.52(19)
C1 C2 C3 113.05(18)
C21 C2 C3 112.9(2)
C1 C2 H2 106.30
C21 C2 H2 106.30
C3 C2 H2 106.30
C4 C3 C2 116.3(2)
C4 C3 H3A 108.20
C2 C3 H3A 108.20
C4 C3 H3B 108.20
C2 C3 H3B 108.20
H3A C3 H3B 107.40
C5 C4 C3 115.5(2)
C5 C4 H4A 108.40
C3 C4 H4A 108.40
C5 C4 H4B 108.40
C3 C4 H4B 108.40
H4A C4 H4B 107.50
C6 C5 C4 116.3(2)
C6 C5 H5A 108.20
C4 C5 H5A 108.20
C6 C5 H5B 108.20
C4 C5 H5B 108.20
H5A C5 H5B 107.40
O61 C6 C7 110.6(2)
O61 C6 C5 108.5(2)
C7 C6 C5 114.8(2)
O61 C6 H6 107.60
C7 C6 H6 107.60
C5 C6 H6 107.60
C1 C7 C6 128.2(2)
C1 C7 H7 115.90
C6 C7 H7 115.90
C16 C11 C12 120.4(2)
C16 C11 S1 119.21(19)
C12 C11 S1 120.32(18)
C13 C12 C11 119.2(2)
C13 C12 H12 120.40
C11 C12 H12 120.40
C14 C13 C12 120.7(3)
C14 C13 H13 119.70
C12 C13 H13 119.70
C15 C14 C13 119.9(3)
C15 C14 H14 120.10
C13 C14 H14 120.10
C14 C15 C16 120.6(3)
C14 C15 H15 119.70
C16 C15 H15 119.70
C15 C16 C11 119.3(3)
C15 C16 H16 120.40
C11 C16 H16 120.40
C2 C21 H21A 109.50
C2 C21 H21B 109.50
H21A C21 H21B 109.50
C2 C21 H21C 109.50
H21A C21 H21C 109.50
H21B C21 H21C 109.50

loop_
_geom_bond_atom_site_label_1
_geom_bond_atom_site_label_2
_geom_bond_distance
S1 O12 1.4425(17)
S1 O11 1.4466(18)
S1 C11 1.771(2)
S1 C1 1.773(2)
O61 C6 1.429(3)
O61 H61 0.85(4)
C1 C7 1.327(3)
C1 C2 1.513(3)
C2 C21 1.529(3)
C2 C3 1.532(3)
C2 H2 0.9800
C3 C4 1.524(3)
C3 H3A 0.9700
C3 H3B 0.9700
C4 C5 1.519(3)
C4 H4A 0.9700
C4 H4B 0.9700
C5 C6 1.515(4)
C5 H5A 0.9700
C5 H5B 0.9700
C6 C7 1.508(3)
C6 H6 0.9800
C7 H7 0.9300
C11 C16 1.380(3)
C11 C12 1.386(3)
C12 C13 1.376(4)
C12 H12 0.9300
C13 C14 1.374(4)
C13 H13 0.9300
C14 C15 1.370(4)
C14 H14 0.9300
C15 C16 1.380(4)
C15 H15 0.9300
C16 H16 0.9300
C21 H21A 0.9600
C21 H21B 0.9600
C21 H21C 0.9600

loop_
_geom_hbond_atom_site_label_D
_geom_hbond_atom_site_label_H
_geom_hbond_atom_site_label_A
_geom_hbond_distance_DH
_geom_hbond_distance_HA
_geom_hbond_distance_DA
_geom_hbond_angle_DHA
_geom_hbond_site_symmetry_A
O61 H61 O12 0.854 2.14(4) 2.955(4) 161(4) 3_657

loop_
_geom_torsion_atom_site_label_1
_geom_torsion_atom_site_label_2
_geom_torsion_atom_site_label_3
_geom_torsion_atom_site_label_4
_geom_torsion
O12 S1 C1 C7 -6.2(2)
O11 S1 C1 C7 124.00(19)
C11 S1 C1 C7 -121.64(19)
O12 S1 C1 C2 175.50(16)
O11 S1 C1 C2 -54.30(19)
C11 S1 C1 C2 60.06(18)
C7 C1 C2 C21 -81.1(3)
S1 C1 C2 C21 96.9(2)
C7 C1 C2 C3 47.4(3)
S1 C1 C2 C3 -134.63(18)
C1 C2 C3 C4 -67.7(3)
C21 C2 C3 C4 60.1(3)
C2 C3 C4 C5 71.5(3)
C3 C4 C5 C6 -70.1(3)
C4 C5 C6 O61 -57.2(3)
C4 C5 C6 C7 67.1(3)
C2 C1 C7 C6 1.0(4)
S1 C1 C7 C6 -177.0(2)
O61 C6 C7 C1 74.2(3)
C5 C6 C7 C1 -48.9(4)
O12 S1 C11 C16 109.8(2)
O11 S1 C11 C16 -18.4(2)
C1 S1 C11 C16 -133.54(19)
O12 S1 C11 C12 -68.4(2)
O11 S1 C11 C12 163.43(18)
C1 S1 C11 C12 48.3(2)
C16 C11 C12 C13 -1.4(4)
S1 C11 C12 C13 176.71(18)
C11 C12 C13 C14 0.3(4)
C12 C13 C14 C15 0.7(4)
C13 C14 C15 C16 -0.7(4)
C14 C15 C16 C11 -0.4(4)
C12 C11 C16 C15 1.4(4)
S1 C11 C16 C15 -176.73(19)
